data_4310973
loop_
_publ_author_name
'\'Eric Fournier'
'Fr\'ed\'eric Lebrun'
'Marc Drouin'
'Andreas Decken'
'Pierre D. Harvey'

_publ_section_title
;
 Preparation and Solid-State Characterization of Mixed-Ligand
 Coordination/Organometallic Oligomers and Polymers of Copper(I) and
 Silver(I) Using Diphosphine and Mono- and Diisocyanide Ligands
;
_journal_name_full 'Inorganic Chemistry'
_journal_page_first 3127
_journal_page_last 3135
_journal_paper_doi 10.1021/ic034806m
_journal_volume 43
_journal_year 2004
_chemical_formula_sum 'C34 H43.5 Ag B F4 N P2'
_chemical_formula_weight 722.82
_chemical_name_systematic
; 
 ? 
;
_space_group_IT_number 4
_symmetry_cell_setting monoclinic
_symmetry_space_group_name_Hall 'P 2yb'
_symmetry_space_group_name_H-M 'P 1 21 1'
_atom_sites_solution_hydrogens geom
_atom_sites_solution_primary direct
_atom_sites_solution_secondary difmap
_audit_creation_method SHELXL-97
_cell_angle_alpha 90.00
_cell_angle_beta 91.619(2)
_cell_angle_gamma 90.00
_cell_formula_units_Z 4
_cell_length_a 11.1470(13)
_cell_length_b 18.423(2)
_cell_length_c 16.169(2)
_cell_measurement_temperature 173(2)
_cell_volume 3319.2(7)
_computing_structure_refinement 'SHELXL-97 (Sheldrick, 1997)'
_computing_structure_solution 'SHELXS-97 (Sheldrick, 1990)'
_diffrn_ambient_temperature 173(2)
_diffrn_measured_fraction_theta_full 0.978
_diffrn_measured_fraction_theta_max 0.978
_diffrn_radiation_monochromator graphite
_diffrn_radiation_source 'fine-focus sealed tube'
_diffrn_radiation_type MoK\a
_diffrn_radiation_wavelength 0.71073
_diffrn_reflns_av_R_equivalents 0.0296
_diffrn_reflns_av_sigmaI/netI 0.0489
_diffrn_reflns_limit_h_max 13
_diffrn_reflns_limit_h_min -13
_diffrn_reflns_limit_k_max 20
_diffrn_reflns_limit_k_min -21
_diffrn_reflns_limit_l_max 19
_diffrn_reflns_limit_l_min -18
_diffrn_reflns_number 17191
_diffrn_reflns_theta_full 25.00
_diffrn_reflns_theta_max 25.00
_diffrn_reflns_theta_min 1.26
_exptl_absorpt_coefficient_mu 0.751
_exptl_crystal_density_diffrn 1.447
_exptl_crystal_density_method 'not measured'
_exptl_crystal_F_000 1490
_refine_diff_density_max 1.471
_refine_diff_density_min -0.781
_refine_diff_density_rms 0.123
_refine_ls_abs_structure_details 'Flack H D (1983), Acta Cryst. A39, 876-881'
_refine_ls_abs_structure_Flack 0.17(4)
_refine_ls_extinction_method none
_refine_ls_goodness_of_fit_ref 1.113
_refine_ls_hydrogen_treatment mixed
_refine_ls_matrix_type full
_refine_ls_number_parameters 803
_refine_ls_number_reflns 9324
_refine_ls_number_restraints 1
_refine_ls_restrained_S_all 1.113
_refine_ls_R_factor_all 0.0618
_refine_ls_R_factor_gt 0.0593
_refine_ls_shift/su_max 0.174
_refine_ls_shift/su_mean 0.014
_refine_ls_structure_factor_coef Fsqd
_refine_ls_weighting_details 'calc w=1/[\s^2^(Fo^2^)+(0.0557P)^2^+19.3282P] where P=(Fo^2^+2Fc^2^)/3'
_refine_ls_weighting_scheme calc
_refine_ls_wR_factor_gt 0.1571
_refine_ls_wR_factor_ref 0.1583
_reflns_number_gt 8843
_reflns_number_total 9324
_reflns_threshold_expression >2sigma(I)
_cod_data_source_file ic034806mrom20031218_033916.cif
_cod_data_source_block ph
_cod_original_cell_volume 3319.0(7)
_cod_original_formula_sum 'C34 H43.50 Ag B F4 N P2'
_cod_database_code 4310973

loop_
_symmetry_equiv_pos_as_xyz
'x, y, z'
'-x, y+1/2, -z'

loop_
_atom_site_label
_atom_site_type_symbol
_atom_site_fract_x
_atom_site_fract_y
_atom_site_fract_z
_atom_site_U_iso_or_equiv
_atom_site_adp_type
_atom_site_occupancy
_atom_site_symmetry_multiplicity
_atom_site_calc_flag
_atom_site_refinement_flags
_atom_site_disorder_assembly
_atom_site_disorder_group
Ag1 Ag 0.13222(6) 0.75981(4) 0.29759(5) 0.0392(2) Uani 1 1 d . . .
Ag2 Ag 0.71582(6) 1.09236(4) 0.24332(4) 0.03686(19) Uani 1 1 d . . .
P1 P 0.3061(2) 0.70003(14) 0.24185(15) 0.0296(5) Uani 1 1 d . . .
P2 P 0.1244(2) 0.83964(14) 0.41880(14) 0.0311(5) Uani 1 1 d . . .
P3 P 0.70117(19) 1.04489(13) 0.38473(14) 0.0268(5) Uani 1 1 d . . .
P4 P 0.8890(2) 1.15619(15) 0.18764(15) 0.0313(6) Uani 1 1 d . . .
C1 C -0.0211(11) 0.7880(8) 0.2157(8) 0.059(3) Uani 1 1 d . . .
N1 N -0.0867(8) 0.8134(6) 0.1690(6) 0.053(3) Uani 1 1 d . . .
C2 C -0.1686(11) 0.8441(9) 0.1070(8) 0.064(4) Uani 1 1 d . . .
C3 C -0.194(3) 0.789(2) 0.0449(14) 0.094(12) Uani 0.55 1 d P . .
C4 C -0.126(7) 0.913(3) 0.078(5) 0.24(5) Uani 0.55 1 d P . .
C5 C -0.291(3) 0.849(3) 0.1513(17) 0.125(19) Uani 0.55 1 d P . .
C3A C -0.210(3) 0.916(2) 0.146(2) 0.071(10) Uani 0.45 1 d P . .
C4A C -0.273(4) 0.793(3) 0.096(4) 0.13(2) Uani 0.45 1 d P . .
C5A C -0.104(5) 0.853(4) 0.030(2) 0.15(3) Uani 0.45 1 d P . .
C6 C 0.3142(8) 0.6022(6) 0.2442(5) 0.033(2) Uani 1 1 d . . .
C7 C 0.2127(10) 0.5638(6) 0.2651(6) 0.040(2) Uani 1 1 d . . .
H7A H 0.1427 0.5886 0.2818 0.048 Uiso 1 1 calc R . .
C8 C 0.2148(12) 0.4891(7) 0.2611(7) 0.051(3) Uani 1 1 d . . .
H8A H 0.1412 0.4643 0.2689 0.061 Uiso 1 1 calc R . .
C9 C 0.3101(14) 0.4492(7) 0.2475(8) 0.061(4) Uani 1 1 d . . .
H9A H 0.3096 0.3976 0.2498 0.073 Uiso 1 1 calc R . .
C10 C 0.4134(13) 0.4902(8) 0.2292(8) 0.067(4) Uani 1 1 d . . .
H10A H 0.4857 0.4651 0.2182 0.081 Uiso 1 1 calc R . .
C11 C 0.4138(9) 0.5623(6) 0.2268(7) 0.041(2) Uani 1 1 d . . .
H11A H 0.4854 0.5869 0.2127 0.049 Uiso 1 1 calc R . .
C12 C 0.3314(8) 0.7253(5) 0.1348(5) 0.029(2) Uani 1 1 d . . .
C13 C 0.2388(8) 0.7562(7) 0.0888(6) 0.038(2) Uani 1 1 d . . .
H13A H 0.1636 0.7644 0.1134 0.046 Uiso 1 1 calc R . .
C14 C 0.2544(10) 0.7753(6) 0.0077(6) 0.047(3) Uani 1 1 d . . .
H14A H 0.1894 0.7962 -0.0232 0.057 Uiso 1 1 calc R . .
C15 C 0.3627(9) 0.7645(7) -0.0296(6) 0.042(2) Uani 1 1 d . . .
H15A H 0.3733 0.7782 -0.0856 0.050 Uiso 1 1 calc R . .
C16 C 0.4555(11) 0.7331(6) 0.0164(7) 0.047(3) Uani 1 1 d . . .
H16A H 0.5305 0.7245 -0.0083 0.056 Uiso 1 1 calc R . .
C17 C 0.4395(10) 0.7135(6) 0.1007(7) 0.045(3) Uani 1 1 d . . .
H17A H 0.5036 0.6926 0.1325 0.054 Uiso 1 1 calc R . .
C18 C 0.0002(8) 0.8260(5) 0.4845(6) 0.029(2) Uani 1 1 d . . .
C19 C 0.0121(8) 0.8307(5) 0.5724(6) 0.033(2) Uani 1 1 d . . .
H19A H 0.0876 0.8419 0.5980 0.040 Uiso 1 1 calc R . .
C20 C -0.0855(9) 0.8191(6) 0.6195(6) 0.039(2) Uani 1 1 d . . .
H20A H -0.0782 0.8236 0.6780 0.047 Uiso 1 1 calc R . .
C21 C -0.1948(9) 0.8010(6) 0.5832(7) 0.043(3) Uani 1 1 d . . .
H21A H -0.2619 0.7919 0.6167 0.052 Uiso 1 1 calc R . .
C22 C -0.2065(8) 0.7963(5) 0.5006(7) 0.037(2) Uani 1 1 d . . .
H22A H -0.2830 0.7863 0.4759 0.045 Uiso 1 1 calc R . .
C23 C -0.1095(9) 0.8057(5) 0.4511(6) 0.036(2) Uani 1 1 d . . .
H23A H -0.1184 0.7980 0.3932 0.043 Uiso 1 1 calc R . .
C24 C 0.2526(8) 0.8467(5) 0.4884(6) 0.031(2) Uani 1 1 d . . .
C25 C 0.3155(9) 0.7843(6) 0.5062(7) 0.042(3) Uani 1 1 d . . .
H25A H 0.2926 0.7403 0.4794 0.051 Uiso 1 1 calc R . .
C26 C 0.4107(10) 0.7842(7) 0.5617(8) 0.059(3) Uani 1 1 d . . .
H26A H 0.4525 0.7403 0.5736 0.071 Uiso 1 1 calc R . .
C27 C 0.4455(9) 0.8475(7) 0.5998(7) 0.052(3) Uani 1 1 d . . .
H27A H 0.5110 0.8478 0.6387 0.063 Uiso 1 1 calc R . .
C28 C 0.3841(11) 0.9108(7) 0.5810(7) 0.055(3) Uani 1 1 d . . .
H28A H 0.4081 0.9550 0.6069 0.066 Uiso 1 1 calc R . .
C29 C 0.2889(9) 0.9105(6) 0.5253(7) 0.044(3) Uani 1 1 d . . .
H29A H 0.2481 0.9544 0.5123 0.053 Uiso 1 1 calc R . .
C30 C 0.4422(8) 0.7318(5) 0.2943(6) 0.029(2) Uani 1 1 d . . .
H30A H 0.4420 0.7162 0.3529 0.035 Uiso 1 1 calc R . .
H30B H 0.5126 0.7095 0.2684 0.035 Uiso 1 1 calc R . .
C31 C 0.4533(8) 0.8131(5) 0.2907(6) 0.031(2) Uani 1 1 d . . .
H31A H 0.3773 0.8353 0.3083 0.037 Uiso 1 1 calc R . .
H31B H 0.4665 0.8280 0.2329 0.037 Uiso 1 1 calc R . .
C32 C 0.5550(8) 0.8410(5) 0.3451(6) 0.033(2) Uani 1 1 d . . .
H32A H 0.5405 0.8273 0.4032 0.040 Uiso 1 1 calc R . .
H32B H 0.6306 0.8175 0.3286 0.040 Uiso 1 1 calc R . .
C33 C 0.5691(8) 0.9218(5) 0.3398(6) 0.035(2) Uani 1 1 d . . .
H33A H 0.4963 0.9456 0.3608 0.042 Uiso 1 1 calc R . .
H33B H 0.5773 0.9362 0.2812 0.042 Uiso 1 1 calc R . .
C34 C 0.6779(8) 0.9477(5) 0.3897(6) 0.036(2) Uani 1 1 d . . .
H34A H 0.7500 0.9229 0.3692 0.043 Uiso 1 1 calc R . .
H34B H 0.6687 0.9334 0.4482 0.043 Uiso 1 1 calc R . .
C35 C 0.5731(9) 1.0552(7) 0.1588(7) 0.047(3) Uani 1 1 d . . .
N2 N 0.5042(8) 1.0322(5) 0.1116(5) 0.041(2) Uani 1 1 d . . .
C36 C 0.4168(9) 1.0036(6) 0.0500(6) 0.043(3) Uani 1 1 d . . .
C37 C 0.3882(17) 1.0655(8) -0.0079(11) 0.095(6) Uani 1 1 d . . .
H37A H 0.4596 1.0777 -0.0390 0.142 Uiso 1 1 calc R . .
H37B H 0.3634 1.1078 0.0241 0.142 Uiso 1 1 calc R . .
H37C H 0.3230 1.0512 -0.0464 0.142 Uiso 1 1 calc R . .
C38 C 0.4718(15) 0.9433(11) 0.0095(11) 0.095(6) Uani 1 1 d . . .
H38A H 0.5389 0.9607 -0.0231 0.142 Uiso 1 1 calc R . .
H38B H 0.4125 0.9194 -0.0272 0.142 Uiso 1 1 calc R . .
H38C H 0.5017 0.9085 0.0511 0.142 Uiso 1 1 calc R . .
C39 C 0.3094(18) 0.9802(16) 0.1001(12) 0.156(13) Uani 1 1 d . . .
H39A H 0.3323 0.9390 0.1355 0.234 Uiso 1 1 calc R . .
H39B H 0.2433 0.9658 0.0623 0.234 Uiso 1 1 calc R . .
H39C H 0.2835 1.0208 0.1345 0.234 Uiso 1 1 calc R . .
C40 C 0.5734(7) 1.0779(6) 0.4363(5) 0.030(2) Uani 1 1 d . . .
C41 C 0.5631(8) 1.0734(5) 0.5213(6) 0.034(2) Uani 1 1 d . . .
H41A H 0.6279 1.0543 0.5540 0.041 Uiso 1 1 calc R . .
C42 C 0.4586(9) 1.0967(7) 0.5600(6) 0.042(2) Uani 1 1 d . . .
H42A H 0.4523 1.0930 0.6183 0.051 Uiso 1 1 calc R . .
C43 C 0.3652(9) 1.1250(6) 0.5123(8) 0.047(3) Uani 1 1 d . . .
H43A H 0.2931 1.1400 0.5373 0.056 Uiso 1 1 calc R . .
C44 C 0.3776(9) 1.1314(6) 0.4285(7) 0.044(3) Uani 1 1 d . . .
H44A H 0.3140 1.1516 0.3956 0.053 Uiso 1 1 calc R . .
C45 C 0.4801(8) 1.1092(5) 0.3918(6) 0.035(2) Uani 1 1 d . . .
H45A H 0.4872 1.1155 0.3338 0.042 Uiso 1 1 calc R . .
C46 C 0.8286(8) 1.0603(5) 0.4535(6) 0.029(2) Uani 1 1 d . . .
C47 C 0.8930(9) 1.1224(5) 0.4436(6) 0.037(2) Uani 1 1 d . . .
H47A H 0.8678 1.1561 0.4021 0.045 Uiso 1 1 calc R . .
C48 C 0.9946(9) 1.1381(6) 0.4926(7) 0.048(3) Uani 1 1 d . . .
H48A H 1.0385 1.1814 0.4832 0.058 Uiso 1 1 calc R . .
C49 C 1.0305(8) 1.0927(7) 0.5525(6) 0.044(2) Uani 1 1 d . . .
H49A H 1.0981 1.1043 0.5871 0.053 Uiso 1 1 calc R . .
C50 C 0.9676(9) 1.0279(6) 0.5640(6) 0.042(2) Uani 1 1 d . . .
H50A H 0.9937 0.9947 0.6057 0.050 Uiso 1 1 calc R . .
C51 C 0.8670(8) 1.0121(6) 0.5146(6) 0.034(2) Uani 1 1 d . . .
H51A H 0.8245 0.9681 0.5226 0.041 Uiso 1 1 calc R . .
C52 C 0.9191(8) 1.1292(5) 0.0827(6) 0.031(2) Uani 1 1 d . . .
C53 C 0.8262(8) 1.1003(6) 0.0340(5) 0.036(2) Uani 1 1 d . . .
H53A H 0.7488 1.0956 0.0566 0.043 Uiso 1 1 calc R . .
C54 C 0.8435(10) 1.0789(6) -0.0445(6) 0.042(3) Uani 1 1 d . . .
H54A H 0.7781 1.0600 -0.0767 0.050 Uiso 1 1 calc R . .
C55 C 0.9531(10) 1.0840(7) -0.0779(6) 0.047(3) Uani 1 1 d . . .
H55A H 0.9652 1.0670 -0.1325 0.057 Uiso 1 1 calc R . .
C56 C 1.0472(9) 1.1139(8) -0.0326(6) 0.054(3) Uani 1 1 d . . .
H56A H 1.1234 1.1198 -0.0565 0.064 Uiso 1 1 calc R . .
C57 C 1.0299(9) 1.1349(7) 0.0466(6) 0.046(3) Uani 1 1 d . . .
H57A H 1.0957 1.1541 0.0782 0.055 Uiso 1 1 calc R . .
C58 C 0.8832(8) 1.2552(7) 0.1896(5) 0.034(2) Uani 1 1 d . . .
C59 C 0.9778(12) 1.2966(6) 0.1605(7) 0.050(3) Uani 1 1 d . . .
H59A H 1.0462 1.2735 0.1387 0.060 Uiso 1 1 calc R . .
C60 C 0.9714(14) 1.3717(7) 0.1637(7) 0.060(3) Uani 1 1 d . . .
H60A H 1.0332 1.4018 0.1435 0.072 Uiso 1 1 calc R . .
C61 C 0.8726(17) 1.3991(8) 0.1971(9) 0.074(5) Uani 1 1 d . . .
H61A H 0.8689 1.4506 0.2007 0.089 Uiso 1 1 calc R . .
C62 C 0.7809(16) 1.3641(9) 0.2252(8) 0.072(4) Uani 1 1 d . . .
H62A H 0.7143 1.3890 0.2472 0.086 Uiso 1 1 calc R . .
C63 C 0.7845(12) 1.2891(7) 0.2218(7) 0.051(3) Uani 1 1 d . . .
H63A H 0.7195 1.2612 0.2415 0.061 Uiso 1 1 calc R . .
C64 C 1.0292(8) 1.1367(5) 0.2453(6) 0.033(2) Uani 1 1 d . . .
H64A H 1.0972 1.1587 0.2162 0.040 Uiso 1 1 calc R . .
H64B H 1.0262 1.1591 0.3009 0.040 Uiso 1 1 calc R . .
C65 C 1.0502(8) 1.0565(5) 0.2545(6) 0.031(2) Uani 1 1 d . . .
H65A H 1.0542 1.0343 0.1988 0.038 Uiso 1 1 calc R . .
H65B H 0.9815 1.0345 0.2828 0.038 Uiso 1 1 calc R . .
C66 C 1.1657(8) 1.0395(6) 0.3035(6) 0.037(2) Uani 1 1 d . . .
H66A H 1.2345 1.0569 0.2715 0.044 Uiso 1 1 calc R . .
H66B H 1.1655 1.0672 0.3560 0.044 Uiso 1 1 calc R . .
C67 C 1.1848(8) 0.9613(6) 0.3234(6) 0.035(2) Uani 1 1 d . . .
H67A H 1.2662 0.9549 0.3483 0.042 Uiso 1 1 calc R . .
H67B H 1.1801 0.9328 0.2715 0.042 Uiso 1 1 calc R . .
C68 C 1.0934(8) 0.9326(6) 0.3823(6) 0.039(2) Uani 1 1 d . . .
H68A H 1.0132 0.9337 0.3545 0.046 Uiso 1 1 calc R . .
H68B H 1.0909 0.9654 0.4309 0.046 Uiso 1 1 calc R . .
B1 B 0.7703(11) 0.6244(11) 0.2537(8) 0.061(5) Uani 1 1 d . . .
B2 B 0.3596(18) 0.2360(9) 0.1894(10) 0.065(4) Uani 1 1 d . . .
F1 F 0.8870(7) 0.6084(7) 0.2380(5) 0.104(4) Uani 1 1 d . . .
F2 F 0.7191(10) 0.5613(6) 0.2842(7) 0.116(4) Uani 1 1 d . . .
F3 F 0.7571(8) 0.6765(6) 0.3076(5) 0.092(3) Uani 1 1 d . . .
F4 F 0.7119(9) 0.6410(7) 0.1801(5) 0.112(4) Uani 1 1 d . . .
F5 F 0.3158(14) 0.1883(14) 0.1436(17) 0.292(16) Uani 1 1 d . . .
F6 F 0.4738(14) 0.2194(11) 0.2022(10) 0.184(7) Uani 1 1 d . . .
F7 F 0.3028(15) 0.2538(10) 0.2493(7) 0.196(8) Uani 1 1 d . . .
F8 F 0.383(2) 0.2867(11) 0.1403(11) 0.246(12) Uani 1 1 d . . .

loop_
_atom_site_aniso_label
_atom_site_aniso_U_11
_atom_site_aniso_U_22
_atom_site_aniso_U_33
_atom_site_aniso_U_23
_atom_site_aniso_U_13
_atom_site_aniso_U_12
Ag1 0.0317(4) 0.0455(5) 0.0405(4) -0.0045(4) 0.0022(3) 0.0021(3)
Ag2 0.0369(4) 0.0428(4) 0.0309(4) 0.0003(3) 0.0005(3) 0.0005(3)
P1 0.0280(11) 0.0371(14) 0.0237(12) -0.0038(11) -0.0021(9) -0.0034(10)
P2 0.0287(12) 0.0369(14) 0.0277(12) 0.0026(11) 0.0015(9) 0.0043(10)
P3 0.0251(11) 0.0281(13) 0.0270(11) -0.0049(10) -0.0007(9) -0.0012(9)
P4 0.0357(13) 0.0322(15) 0.0260(12) 0.0022(11) 0.0012(10) -0.0004(11)
C1 0.043(6) 0.081(10) 0.053(7) -0.022(7) 0.004(6) 0.001(6)
N1 0.040(5) 0.078(8) 0.041(5) -0.003(5) -0.006(4) 0.011(5)
C2 0.048(7) 0.096(11) 0.047(7) -0.013(7) -0.012(5) 0.033(7)
C3 0.065(16) 0.19(4) 0.028(12) 0.006(16) -0.001(11) -0.03(2)
C4 0.29(9) 0.08(3) 0.33(10) 0.13(5) -0.19(7) -0.09(5)
C5 0.07(2) 0.26(6) 0.047(15) -0.03(2) -0.022(14) 0.08(3)
C3A 0.044(17) 0.08(3) 0.09(2) -0.02(2) -0.008(15) 0.025(17)
C4A 0.07(3) 0.12(4) 0.20(6) 0.06(4) -0.08(3) -0.06(3)
C5A 0.13(4) 0.29(8) 0.05(2) 0.10(4) 0.05(2) 0.06(5)
C6 0.039(5) 0.035(6) 0.023(4) -0.005(4) -0.003(3) -0.004(5)
C7 0.048(6) 0.049(7) 0.023(5) -0.002(4) -0.002(4) -0.010(5)
C8 0.066(8) 0.048(7) 0.039(6) 0.005(5) 0.009(5) -0.023(6)
C9 0.098(10) 0.025(6) 0.060(8) 0.020(6) 0.018(7) 0.014(6)
C10 0.073(9) 0.070(10) 0.059(8) 0.000(7) 0.012(7) 0.011(7)
C11 0.038(6) 0.035(6) 0.049(6) 0.003(5) 0.006(5) 0.003(4)
C12 0.036(5) 0.027(5) 0.023(5) -0.003(4) -0.005(4) -0.009(4)
C13 0.032(5) 0.044(6) 0.037(5) 0.000(5) -0.004(4) 0.002(5)
C14 0.050(6) 0.052(8) 0.039(6) -0.001(5) -0.016(5) 0.006(5)
C15 0.044(5) 0.050(7) 0.031(5) -0.007(5) -0.002(4) -0.009(6)
C16 0.061(7) 0.047(7) 0.033(6) 0.001(5) 0.016(5) -0.008(5)
C17 0.054(7) 0.044(7) 0.037(6) 0.008(5) 0.007(5) 0.006(5)
C18 0.029(4) 0.023(5) 0.036(5) -0.001(4) 0.001(4) 0.008(4)
C19 0.031(5) 0.036(6) 0.032(5) 0.006(4) -0.003(4) -0.003(4)
C20 0.055(6) 0.041(6) 0.022(5) 0.006(4) 0.006(4) 0.006(5)
C21 0.040(6) 0.044(6) 0.046(6) 0.016(5) 0.012(5) 0.004(5)
C22 0.027(5) 0.034(5) 0.052(6) 0.010(5) 0.001(4) 0.006(4)
C23 0.046(6) 0.022(5) 0.039(5) 0.005(4) -0.001(4) 0.002(4)
C24 0.026(4) 0.033(5) 0.033(5) 0.004(4) 0.003(4) 0.003(4)
C25 0.041(6) 0.036(6) 0.050(6) -0.007(5) 0.000(5) 0.000(4)
C26 0.048(6) 0.061(9) 0.068(8) 0.010(6) -0.009(6) 0.028(6)
C27 0.034(6) 0.073(9) 0.049(7) 0.015(6) -0.011(5) -0.006(6)
C28 0.056(7) 0.052(8) 0.055(7) 0.007(6) -0.006(5) -0.018(6)
C29 0.046(6) 0.038(6) 0.049(6) 0.011(5) -0.009(5) -0.002(5)
C30 0.034(5) 0.022(5) 0.030(5) -0.004(4) -0.010(4) -0.001(4)
C31 0.035(5) 0.025(5) 0.032(5) -0.002(4) -0.012(4) 0.002(4)
C32 0.031(5) 0.033(5) 0.034(5) 0.001(4) -0.010(4) 0.001(4)
C33 0.031(5) 0.034(5) 0.039(5) -0.009(4) -0.009(4) 0.003(4)
C34 0.034(5) 0.029(5) 0.043(6) -0.012(4) -0.006(4) 0.006(4)
C35 0.036(6) 0.071(8) 0.034(6) 0.005(5) 0.003(5) -0.009(5)
N2 0.039(5) 0.044(5) 0.039(5) 0.009(4) 0.005(4) -0.010(4)
C36 0.038(6) 0.053(7) 0.037(6) 0.005(5) -0.015(4) -0.002(5)
C37 0.130(15) 0.043(8) 0.107(13) 0.004(8) -0.068(11) 0.003(8)
C38 0.088(12) 0.116(15) 0.078(11) -0.029(10) -0.022(9) 0.011(11)
C39 0.103(15) 0.27(3) 0.094(14) -0.021(17) 0.001(11) -0.13(2)
C40 0.022(4) 0.045(6) 0.022(4) 0.004(4) 0.002(3) -0.006(4)
C41 0.035(5) 0.031(6) 0.037(5) -0.005(4) 0.007(4) -0.006(4)
C42 0.047(6) 0.047(6) 0.034(5) 0.001(5) 0.017(4) -0.003(5)
C43 0.036(5) 0.037(6) 0.069(8) -0.020(6) 0.021(5) -0.006(5)
C44 0.033(5) 0.039(6) 0.059(7) -0.009(5) -0.007(5) -0.005(4)
C45 0.032(5) 0.041(6) 0.032(5) -0.008(4) -0.001(4) -0.005(4)
C46 0.027(4) 0.026(5) 0.034(5) -0.011(4) 0.004(4) -0.001(4)
C47 0.042(5) 0.028(5) 0.043(6) -0.007(4) 0.008(4) -0.002(4)
C48 0.038(6) 0.046(7) 0.060(7) -0.019(6) 0.002(5) -0.011(5)
C49 0.034(5) 0.057(7) 0.043(5) -0.002(6) 0.003(4) -0.009(5)
C50 0.042(6) 0.053(7) 0.029(5) -0.002(5) -0.003(4) 0.001(5)
C51 0.032(5) 0.040(6) 0.031(5) -0.005(4) 0.000(4) -0.007(4)
C52 0.034(5) 0.035(5) 0.023(5) -0.002(4) -0.008(4) -0.001(4)
C53 0.036(5) 0.043(6) 0.028(5) 0.007(5) -0.006(4) -0.002(5)
C54 0.051(6) 0.042(7) 0.032(5) 0.001(5) -0.015(4) 0.002(5)
C55 0.060(7) 0.052(7) 0.030(5) -0.008(5) -0.009(4) 0.012(6)
C56 0.032(5) 0.097(11) 0.032(5) 0.000(6) 0.006(4) 0.000(6)
C57 0.032(5) 0.071(8) 0.034(6) -0.006(5) -0.002(4) -0.009(5)
C58 0.049(5) 0.031(5) 0.020(4) 0.002(4) -0.005(4) -0.003(5)
C59 0.071(8) 0.046(7) 0.032(5) 0.003(5) -0.016(5) -0.006(6)
C60 0.098(11) 0.045(8) 0.036(6) -0.001(6) -0.010(6) -0.006(7)
C61 0.139(16) 0.027(7) 0.054(9) -0.012(6) -0.045(10) 0.007(8)
C62 0.100(12) 0.074(11) 0.042(7) -0.008(7) -0.009(7) 0.034(9)
C63 0.075(8) 0.050(7) 0.028(5) -0.008(5) 0.001(5) 0.024(6)
C64 0.032(5) 0.035(6) 0.033(5) -0.004(4) -0.003(4) 0.001(4)
C65 0.032(5) 0.029(5) 0.032(5) 0.003(4) -0.009(4) -0.006(4)
C66 0.029(5) 0.047(6) 0.034(5) 0.007(5) -0.002(4) -0.009(4)
C67 0.030(5) 0.040(6) 0.035(5) 0.007(4) 0.001(4) 0.004(4)
C68 0.027(5) 0.051(7) 0.038(5) 0.005(5) 0.002(4) 0.009(4)
B1 0.037(7) 0.114(15) 0.031(7) 0.003(8) 0.007(5) 0.019(8)
B2 0.101(13) 0.051(10) 0.045(8) -0.010(7) 0.020(8) 0.006(8)
F1 0.048(4) 0.185(11) 0.080(5) 0.012(7) 0.028(4) 0.039(6)
F2 0.118(8) 0.103(8) 0.132(9) 0.012(7) 0.056(7) -0.007(6)
F3 0.079(5) 0.124(8) 0.074(6) -0.014(6) 0.020(4) 0.027(5)
F4 0.091(6) 0.194(12) 0.050(5) 0.018(6) -0.029(4) 0.023(7)
F5 0.127(11) 0.32(3) 0.44(3) -0.29(3) 0.120(16) -0.098(15)
F6 0.126(11) 0.27(2) 0.156(13) -0.019(13) -0.001(10) -0.053(12)
F7 0.282(18) 0.201(15) 0.111(9) -0.066(11) 0.138(11) -0.078(15)
F8 0.36(3) 0.24(2) 0.153(13) 0.087(14) 0.142(16) 0.16(2)

loop_
_atom_type_symbol
_atom_type_description
_atom_type_scat_dispersion_real
_atom_type_scat_dispersion_imag
_atom_type_scat_source
C C 0.0033 0.0016 'International Tables Vol C Tables 4.2.6.8 and 6.1.1.4'
H H 0.0000 0.0000 'International Tables Vol C Tables 4.2.6.8 and 6.1.1.4'
B B 0.0013 0.0007 'International Tables Vol C Tables 4.2.6.8 and 6.1.1.4'
N N 0.0061 0.0033 'International Tables Vol C Tables 4.2.6.8 and 6.1.1.4'
F F 0.0171 0.0103 'International Tables Vol C Tables 4.2.6.8 and 6.1.1.4'
P P 0.1023 0.0942 'International Tables Vol C Tables 4.2.6.8 and 6.1.1.4'
Ag Ag -0.8971 1.1015 'International Tables Vol C Tables 4.2.6.8 and 6.1.1.4'

loop_
_geom_angle_atom_site_label_1
_geom_angle_atom_site_label_2
_geom_angle_atom_site_label_3
_geom_angle
_geom_angle_site_symmetry_1
_geom_angle_site_symmetry_3
_geom_angle_publ_flag
C1 Ag1 P1 120.0(3) . . ?
C1 Ag1 P2 107.2(3) . . ?
P1 Ag1 P2 128.02(8) . . ?
C35 Ag2 P4 119.2(3) . . ?
C35 Ag2 P3 113.9(3) . . ?
P4 Ag2 P3 125.85(8) . . ?
C6 P1 C30 105.8(4) . . ?
C6 P1 C12 105.4(4) . . ?
C30 P1 C12 102.3(4) . . ?
C6 P1 Ag1 119.1(3) . . ?
C30 P1 Ag1 110.2(3) . . ?
C12 P1 Ag1 112.6(3) . . ?
C18 P2 C24 104.7(4) . . ?
C18 P2 C68 100.4(4) . 1_455 ?
C24 P2 C68 105.7(5) . 1_455 ?
C18 P2 Ag1 115.8(3) . . ?
C24 P2 Ag1 119.8(3) . . ?
C68 P2 Ag1 108.2(3) 1_455 . ?
C40 P3 C46 106.5(4) . . ?
C40 P3 C34 101.5(5) . . ?
C46 P3 C34 103.9(4) . . ?
C40 P3 Ag2 113.0(3) . . ?
C46 P3 Ag2 116.5(3) . . ?
C34 P3 Ag2 114.0(3) . . ?
C52 P4 C58 107.4(4) . . ?
C52 P4 C64 104.2(5) . . ?
C58 P4 C64 102.5(4) . . ?
C52 P4 Ag2 112.4(3) . . ?
C58 P4 Ag2 116.3(3) . . ?
C64 P4 Ag2 112.8(3) . . ?
N1 C1 Ag1 166.7(12) . . ?
C1 N1 C2 177.9(12) . . ?
C4 C2 N1 111(2) . . ?
C4 C2 C3 117(4) . . ?
N1 C2 C3 108.2(17) . . ?
C4 C2 C5A 57(4) . . ?
N1 C2 C5A 108(2) . . ?
C3 C2 C5A 65(3) . . ?
C4 C2 C4A 141(3) . . ?
N1 C2 C4A 108(2) . . ?
C3 C2 C4A 49(3) . . ?
C5A C2 C4A 111(4) . . ?
C4 C2 C3A 59(4) . . ?
N1 C2 C3A 104.1(15) . . ?
C3 C2 C3A 146(2) . . ?
C5A C2 C3A 114(3) . . ?
C4A C2 C3A 111(3) . . ?
C4 C2 C5 114(4) . . ?
N1 C2 C5 104.2(14) . . ?
C3 C2 C5 101(2) . . ?
C5A C2 C5 147(2) . . ?
C4A C2 C5 54(3) . . ?
C3A C2 C5 60(2) . . ?
C4A C3 C2 68(3) . . ?
C4A C3 C5A 123(4) . . ?
C2 C3 C5A 58(2) . . ?
C5A C4 C2 63(3) . . ?
C5A C4 C3A 126(4) . . ?
C2 C4 C3A 64(3) . . ?
C4A C5 C3A 118(4) . . ?
C4A C5 C2 61(2) . . ?
C3A C5 C2 60(2) . . ?
C4 C3A C5 113(3) . . ?
C4 C3A C2 57(2) . . ?
C5 C3A C2 61(2) . . ?
C3 C4A C5 127(4) . . ?
C3 C4A C2 63(2) . . ?
C5 C4A C2 65(3) . . ?
C4 C5A C2 61(3) . . ?
C4 C5A C3 113(4) . . ?
C2 C5A C3 57(2) . . ?
C11 C6 C7 116.7(10) . . ?
C11 C6 P1 124.9(8) . . ?
C7 C6 P1 118.3(8) . . ?
C8 C7 C6 118.9(11) . . ?
C9 C8 C7 125.5(12) . . ?
C8 C9 C10 113.7(12) . . ?
C11 C10 C9 122.9(13) . . ?
C10 C11 C6 121.8(11) . . ?
C17 C12 C13 120.5(9) . . ?
C17 C12 P1 120.5(7) . . ?
C13 C12 P1 119.0(7) . . ?
C14 C13 C12 120.6(9) . . ?
C13 C14 C15 121.1(9) . . ?
C14 C15 C16 118.4(10) . . ?
C15 C16 C17 120.5(11) . . ?
C12 C17 C16 119.0(10) . . ?
C23 C18 C19 117.7(8) . . ?
C23 C18 P2 120.1(7) . . ?
C19 C18 P2 122.1(7) . . ?
C20 C19 C18 119.6(8) . . ?
C19 C20 C21 120.7(9) . . ?
C22 C21 C20 120.0(9) . . ?
C21 C22 C23 121.1(10) . . ?
C22 C23 C18 120.8(9) . . ?
C29 C24 C25 118.8(9) . . ?
C29 C24 P2 123.6(7) . . ?
C25 C24 P2 117.6(7) . . ?
C26 C25 C24 121.3(10) . . ?
C25 C26 C27 119.9(10) . . ?
C26 C27 C28 119.1(10) . . ?
C29 C28 C27 120.7(11) . . ?
C28 C29 C24 120.1(10) . . ?
C31 C30 P1 111.9(6) . . ?
C30 C31 C32 112.3(8) . . ?
C33 C32 C31 112.6(7) . . ?
C32 C33 C34 111.4(8) . . ?
C33 C34 P3 113.6(7) . . ?
N2 C35 Ag2 174.8(10) . . ?
C35 N2 C36 179.0(11) . . ?
C38 C36 N2 107.6(10) . . ?
C38 C36 C37 112.8(13) . . ?
N2 C36 C37 105.9(10) . . ?
C38 C36 C39 112.0(16) . . ?
N2 C36 C39 104.9(10) . . ?
C37 C36 C39 112.8(15) . . ?
C45 C40 C41 117.6(8) . . ?
C45 C40 P3 120.1(7) . . ?
C41 C40 P3 122.3(7) . . ?
C40 C41 C42 121.1(9) . . ?
C43 C42 C41 119.2(9) . . ?
C44 C43 C42 119.3(9) . . ?
C45 C44 C43 120.8(10) . . ?
C44 C45 C40 121.9(9) . . ?
C47 C46 C51 117.9(9) . . ?
C47 C46 P3 117.9(8) . . ?
C51 C46 P3 124.1(7) . . ?
C46 C47 C48 122.0(10) . . ?
C49 C48 C47 120.3(10) . . ?
C48 C49 C50 119.4(9) . . ?
C51 C50 C49 120.1(9) . . ?
C46 C51 C50 120.2(9) . . ?
C57 C52 C53 116.8(9) . . ?
C57 C52 P4 124.5(7) . . ?
C53 C52 P4 118.8(8) . . ?
C54 C53 C52 121.4(10) . . ?
C53 C54 C55 120.6(9) . . ?
C54 C55 C56 119.9(10) . . ?
C57 C56 C55 119.3(10) . . ?
C56 C57 C52 121.9(9) . . ?
C63 C58 C59 119.9(12) . . ?
C63 C58 P4 119.3(9) . . ?
C59 C58 P4 120.8(9) . . ?
C60 C59 C58 119.5(13) . . ?
C61 C60 C59 115.8(15) . . ?
C62 C61 C60 128.1(15) . . ?
C61 C62 C63 117.3(15) . . ?
C58 C63 C62 119.5(14) . . ?
C65 C64 P4 111.7(7) . . ?
C64 C65 C66 112.3(8) . . ?
C67 C66 C65 115.1(8) . . ?
C66 C67 C68 112.3(8) . . ?
C67 C68 P2 113.9(7) . 1_655 ?
F3 B1 F1 114.1(13) . . ?
F3 B1 F4 110.8(14) . . ?
F1 B1 F4 108.5(10) . . ?
F3 B1 F2 108.8(11) . . ?
F1 B1 F2 106.7(14) . . ?
F4 B1 F2 107.7(14) . . ?
F7 B2 F5 117(2) . . ?
F7 B2 F8 115.2(17) . . ?
F5 B2 F8 104(2) . . ?
F7 B2 F6 117.2(19) . . ?
F5 B2 F6 106.9(17) . . ?
F8 B2 F6 92.9(18) . . ?

loop_
_geom_bond_atom_site_label_1
_geom_bond_atom_site_label_2
_geom_bond_distance
_geom_bond_site_symmetry_2
_geom_bond_publ_flag
Ag1 C1 2.194(13) . ?
Ag1 P1 2.425(3) . ?
Ag1 P2 2.454(3) . ?
Ag2 C35 2.178(11) . ?
Ag2 P4 2.453(3) . ?
Ag2 P3 2.458(2) . ?
P1 C6 1.805(11) . ?
P1 C30 1.814(9) . ?
P1 C12 1.823(9) . ?
P2 C18 1.787(9) . ?
P2 C24 1.799(9) . ?
P2 C68 1.841(11) 1_455 ?
P3 C40 1.778(9) . ?
P3 C46 1.802(9) . ?
P3 C34 1.812(10) . ?
P4 C52 1.808(10) . ?
P4 C58 1.825(12) . ?
P4 C64 1.833(10) . ?
C1 N1 1.138(15) . ?
N1 C2 1.450(15) . ?
C2 C4 1.44(5) . ?
C2 C3 1.45(3) . ?
C2 C5A 1.47(3) . ?
C2 C4A 1.51(4) . ?
C2 C3A 1.55(4) . ?
C2 C5 1.56(3) . ?
C3 C4A 1.22(7) . ?
C3 C5A 1.57(8) . ?
C4 C5A 1.38(9) . ?
C4 C3A 1.47(10) . ?
C5 C4A 1.39(7) . ?
C5 C3A 1.55(6) . ?
C6 C11 1.367(14) . ?
C6 C7 1.384(14) . ?
C7 C8 1.379(16) . ?
C8 C9 1.315(18) . ?
C9 C10 1.42(2) . ?
C10 C11 1.329(18) . ?
C12 C17 1.357(14) . ?
C12 C13 1.377(13) . ?
C13 C14 1.373(14) . ?
C14 C15 1.379(15) . ?
C15 C16 1.384(16) . ?
C16 C17 1.425(15) . ?
C18 C23 1.374(13) . ?
C18 C19 1.427(13) . ?
C19 C20 1.362(13) . ?
C20 C21 1.378(15) . ?
C21 C22 1.341(15) . ?
C22 C23 1.373(14) . ?
C24 C29 1.374(14) . ?
C24 C25 1.373(14) . ?
C25 C26 1.370(15) . ?
C26 C27 1.370(18) . ?
C27 C28 1.382(18) . ?
C28 C29 1.372(15) . ?
C30 C31 1.503(13) . ?
C31 C32 1.505(12) . ?
C32 C33 1.501(14) . ?
C33 C34 1.514(12) . ?
C35 N2 1.148(13) . ?
N2 C36 1.471(13) . ?
C36 C38 1.44(2) . ?
C36 C37 1.504(17) . ?
C36 C39 1.53(2) . ?
C40 C45 1.374(13) . ?
C40 C41 1.384(12) . ?
C41 C42 1.405(13) . ?
C42 C43 1.381(16) . ?
C43 C44 1.371(16) . ?
C44 C45 1.367(14) . ?
C46 C47 1.363(13) . ?
C46 C51 1.386(13) . ?
C47 C48 1.393(15) . ?
C48 C49 1.333(16) . ?
C49 C50 1.399(16) . ?
C50 C51 1.389(13) . ?
C52 C57 1.384(14) . ?
C52 C53 1.389(13) . ?
C53 C54 1.349(14) . ?
C54 C55 1.353(15) . ?
C55 C56 1.378(16) . ?
C56 C57 1.357(15) . ?
C58 C63 1.380(15) . ?
C58 C59 1.394(16) . ?
C59 C60 1.387(17) . ?
C60 C61 1.34(2) . ?
C61 C62 1.30(2) . ?
C62 C63 1.383(19) . ?
C64 C65 1.503(13) . ?
C65 C66 1.525(13) . ?
C66 C67 1.490(14) . ?
C67 C68 1.510(13) . ?
C68 P2 1.841(11) 1_655 ?
B1 F3 1.306(19) . ?
B1 F1 1.365(14) . ?
B1 F4 1.375(15) . ?
B1 F2 1.39(2) . ?
B2 F7 1.218(18) . ?
B2 F5 1.24(2) . ?
B2 F8 1.26(2) . ?
B2 F6 1.32(2) . ?
